data_1571537
loop_
_publ_author_name
'Zheng, Xuejuan'
'Huang, Fanping'
'Li, Xinyuan'
'Zhuo, Kaiyue'
'Chen, Dafa'
'Luo, Ming'
'Xia, Haiping'

_publ_section_title
;
 Isomerization reactions of metal vinylidene units.
;
_journal_issue 22
_journal_name_full 'Chemical science'
_journal_page_first 8443
_journal_page_last 8450
_journal_paper_doi 10.1039/d4sc01993h
_journal_volume 15
_journal_year 2024
_chemical_formula_moiety 'C69 H52 Br Cl2 N Os P3 S, C2 H4 Cl2, B F4'
_chemical_formula_sum 'C71 H56 B Br Cl4 F4 N Os P3 S'
_chemical_formula_weight 1546.85
_space_group_crystal_system triclinic
_space_group_IT_number 2
_space_group_name_Hall '-P 1'
_space_group_name_H-M_alt 'P -1'
_atom_sites_solution_hydrogens geom
_atom_sites_solution_primary dual
_audit_creation_date 2023-03-12
_audit_creation_method
;
Olex2 1.2
(compiled 2018.05.29 svn.r3508 for OlexSys, GUI svn.r5506)
;
_audit_update_record
;
2023-12-17 deposited with the CCDC.	2024-04-30 downloaded from the CCDC.
;
_cell_angle_alpha 101.832(5)
_cell_angle_beta 93.282(5)
_cell_angle_gamma 91.924(5)
_cell_formula_units_Z 2
_cell_length_a 10.0004(13)
_cell_length_b 11.4627(15)
_cell_length_c 27.876(4)
_cell_measurement_reflns_used 9440
_cell_measurement_temperature 100.00
_cell_measurement_theta_max 71.73
_cell_measurement_theta_min 3.94
_cell_volume 3119.1(7)
_computing_cell_refinement 'SAINT V8.40B (?, 2016)'
_computing_data_reduction 'SAINT V8.40B (?, 2016)'
_computing_molecular_graphics 'Olex2 (Dolomanov et al., 2009)'
_computing_publication_material 'Olex2 (Dolomanov et al., 2009)'
_computing_structure_refinement 'XL (Sheldrick, 2008)'
_computing_structure_solution 'XT (Sheldrick, 2015)'
_diffrn_ambient_temperature 100.0
_diffrn_detector 'Bruker APEX2 area detector'
_diffrn_detector_area_resol_mean 7.9
_diffrn_detector_type 'CCD area detector'
_diffrn_measured_fraction_theta_full 0.975
_diffrn_measured_fraction_theta_max 0.958
_diffrn_measurement_device 'three-circle diffractometer'
_diffrn_measurement_device_type 'Bruker SMART APEX2 area detector'
_diffrn_measurement_method '\w and \f scans'
_diffrn_radiation_monochromator 'mirror optics'
_diffrn_radiation_probe x-ray
_diffrn_radiation_type CuK\a
_diffrn_radiation_wavelength 1.54178
_diffrn_reflns_av_R_equivalents 0.0566
_diffrn_reflns_av_unetI/netI 0.0378
_diffrn_reflns_Laue_measured_fraction_full 0.975
_diffrn_reflns_Laue_measured_fraction_max 0.958
_diffrn_reflns_limit_h_max 12
_diffrn_reflns_limit_h_min -12
_diffrn_reflns_limit_k_max 14
_diffrn_reflns_limit_k_min -13
_diffrn_reflns_limit_l_max 34
_diffrn_reflns_limit_l_min -34
_diffrn_reflns_number 61603
_diffrn_reflns_point_group_measured_fraction_full 0.975
_diffrn_reflns_point_group_measured_fraction_max 0.958
_diffrn_reflns_theta_full 67.679
_diffrn_reflns_theta_max 72.391
_diffrn_reflns_theta_min 3.246
_diffrn_source 'microfocus sealed X-ray tube'
_diffrn_source_current 1.11
_diffrn_source_power 0.05550000000000001
_diffrn_source_type 'Incoatec I\ms'
_diffrn_source_voltage 50.0
_diffrn_standards_number 0
_exptl_absorpt_coefficient_mu 7.694
_exptl_absorpt_correction_T_max 0.7535
_exptl_absorpt_correction_T_min 0.5138
_exptl_absorpt_correction_type none
_exptl_absorpt_process_details
'SADABS-2016/2 (Bruker,2016/2) was used for absorption correction. wR2(int) was 0.1502 before and 0.0808 after correction. The Ratio of minimum to maximum transmission is 0.6819. The \l/2 correction factor is Not present.'
_exptl_crystal_colour 'metallic brownish orange'
_exptl_crystal_colour_lustre metallic
_exptl_crystal_colour_modifier brownish
_exptl_crystal_colour_primary orange
_exptl_crystal_density_diffrn 1.647
_exptl_crystal_description block
_exptl_crystal_F_000 1540
_exptl_crystal_size_max 0.12
_exptl_crystal_size_mid 0.1
_exptl_crystal_size_min 0.1
_refine_diff_density_max 1.542
_refine_diff_density_min -1.723
_refine_diff_density_rms 0.145
_refine_ls_extinction_method none
_refine_ls_goodness_of_fit_ref 1.047
_refine_ls_hydrogen_treatment constr
_refine_ls_matrix_type full
_refine_ls_number_parameters 831
_refine_ls_number_reflns 11830
_refine_ls_number_restraints 152
_refine_ls_restrained_S_all 1.066
_refine_ls_R_factor_all 0.0367
_refine_ls_R_factor_gt 0.0356
_refine_ls_shift/su_max 0.003
_refine_ls_shift/su_mean 0.000
_refine_ls_structure_factor_coef Fsqd
_refine_ls_weighting_details 'w=1/[\s^2^(Fo^2^)+(0.0482P)^2^+11.0043P] where P=(Fo^2^+2Fc^2^)/3'
_refine_ls_weighting_scheme calc
_refine_ls_wR_factor_gt 0.0935
_refine_ls_wR_factor_ref 0.0943
_reflns_Friedel_coverage 0.000
_reflns_number_gt 11449
_reflns_number_total 11830
_reflns_threshold_expression 'I > 2\s(I)'
_cod_data_source_file d4sc01993h2.cif
_cod_data_source_block 11d
_cod_depositor_comments 'Adding full bibliography for 1571535--1571544.cif.'
_cod_database_code 1571537
_shelx_shelxl_version_number 2019/1
_shelx_space_group_comment
;
The symmetry employed for this shelxl refinement is uniquely defined
by the following loop, which should always be used as a source of
symmetry information in preference to the above space-group names.
They are only intended as comments.
;
_shelx_estimated_absorpt_t_max 0.513
_shelx_estimated_absorpt_t_min 0.513
_olex2_refinement_description
;
1. Fixed Uiso
 At 1.2 times of:
  All C(H) groups, All C(H,H) groups, All C(H,H,H,H) groups
2. Restrained distances
 Cl2S-C2SB \\sim Cl3-C2SA
 with sigma of 0.02
 C1S-C2SB \\sim C1S-C2SA
 with sigma of 0.02
 Cl2S-C1S \\sim Cl3-C1S
 with sigma of 0.04
 Cl2S-C2SB \\sim Cl3-C2SA \\sim Cl1S-C1S
 with sigma of 0.02
 C2SA-C1S \\sim C2SB-C1S
 with sigma of 0.02
 F4-B02E \\sim F2A-B02E
 with sigma of 0.02
 F3-B02E \\sim F4A-B02E
 with sigma of 0.02
 F2-B02E \\sim F3A-B02E
 with sigma of 0.02
 F3-B02E \\sim F4A-B02E \\sim F4-B02E \\sim F2A-B02E \\sim F2-B02E \\sim
F3A-B02E \\sim F1-B02E
 with sigma of 0.02
3. Uiso/Uaniso restraints and constraints
Cl1S \\sim Cl2S \\sim Cl3 \\sim C1S \\sim C2SA \\sim C2SB: within 2A with sigma
of 0.001 and sigma for terminal atoms of 0.002
F1 \\sim F2 \\sim F2A \\sim F3 \\sim F3A \\sim F4 \\sim F4A \\sim B02E: within
2A with sigma of 0.001 and sigma for terminal atoms of 0.002
4. Others
 Sof(Cl3)=Sof(H1Sc)=Sof(H1Sd)=Sof(C2SA)=Sof(H2Sc)=Sof(H2Sd)=1-FVAR(1)
 Sof(Cl2S)=Sof(H1Sa)=Sof(H1Sb)=Sof(C2SB)=Sof(H2Sa)=Sof(H2Sb)=FVAR(1)
 Sof(F2A)=Sof(F3A)=Sof(F4A)=1-FVAR(2)
 Sof(F2)=Sof(F3)=Sof(F4)=FVAR(2)
5.a Secondary CH2 refined with riding coordinates:
 C1S(H1Sa,H1Sb), C1S(H1Sc,H1Sd), C2SA(H2Sc,H2Sd), C2SB(H2Sa,H2Sb)
5.b Aromatic/amide H refined with riding coordinates:
 C1(H1), C4(H4), C5(H5), C6(H6), C10(H10), C13(H13), C14(H14), C17(H17),
 C18(H18), C19(H19), C20(H20), C21(H21), C23(H23), C24(H24), C25(H25), C26(H26),
  C27(H27), C29(H29), C30(H30), C31(H31), C32(H32), C33(H33), C35(H35),
 C36(H36), C37(H37), C38(H38), C39(H39), C41(H41), C42(H42), C43(H43), C44(H44),
  C45(H45), C47(H47), C48(H48), C49(H49), C50(H50), C51(H51), C53(H53),
 C54(H54), C55(H55), C56(H56), C57(H57), C59(H59), C60(H60), C61(H61), C62(H62),
  C63(H63), C65(H65), C66(H66), C67(H67), C68(H68), C69(H69)
;
_olex2_submission_special_instructions 'No special instructions were received'

loop_
_space_group_symop_operation_xyz
'x, y, z'
'-x, -y, -z'

loop_
_atom_site_label
_atom_site_type_symbol
_atom_site_fract_x
_atom_site_fract_y
_atom_site_fract_z
_atom_site_U_iso_or_equiv
_atom_site_adp_type
_atom_site_occupancy
_atom_site_site_symmetry_order
_atom_site_calc_flag
_atom_site_refinement_flags_posn
_atom_site_refinement_flags_adp
_atom_site_refinement_flags_occupancy
_atom_site_disorder_assembly
_atom_site_disorder_group
Os1 Os 0.60356(2) 0.41472(2) 0.68863(2) 0.00823(6) Uani 1 1 d . . . . .
Br1 Br 0.85675(4) 0.04504(4) 0.44928(2) 0.02911(11) Uani 1 1 d . . . . .
Cl1 Cl 0.18563(8) 0.42411(8) 0.60501(3) 0.01851(18) Uani 1 1 d . . . . .
Cl2 Cl 0.84467(7) 0.39086(7) 0.69193(3) 0.01266(16) Uani 1 1 d . . . . .
S1 S 0.67125(9) 0.17731(8) 0.52612(3) 0.01746(18) Uani 1 1 d . . . . .
P1 P 0.55137(8) 0.21320(8) 0.69752(3) 0.01039(17) Uani 1 1 d . . . . .
P2 P 0.64723(8) 0.60901(8) 0.67150(3) 0.01000(17) Uani 1 1 d . . . . .
P3 P 0.60880(8) 0.54942(8) 0.86101(3) 0.01168(17) Uani 1 1 d . . . . .
N1 N 0.4259(3) 0.4710(3) 0.72485(10) 0.0084(5) Uani 1 1 d . . . . .
C1 C 0.6568(3) 0.4714(3) 0.76364(13) 0.0107(6) Uani 1 1 d . . . . .
H1 H 0.748133 0.470383 0.774950 0.013 Uiso 1 1 calc R . . . .
C2 C 0.5648(4) 0.5097(3) 0.79671(13) 0.0129(7) Uani 1 1 d . . . . .
C3 C 0.4291(3) 0.5055(3) 0.77486(13) 0.0118(7) Uani 1 1 d . . . . .
C4 C 0.3111(4) 0.5311(3) 0.79829(14) 0.0153(7) Uani 1 1 d . . . . .
H4 H 0.313310 0.551200 0.833131 0.018 Uiso 1 1 calc R . . . .
C5 C 0.1904(4) 0.5273(3) 0.77084(14) 0.0170(7) Uani 1 1 d . . . . .
H5 H 0.109733 0.543733 0.786885 0.020 Uiso 1 1 calc R . . . .
C6 C 0.1874(4) 0.5000(3) 0.72067(14) 0.0157(7) Uani 1 1 d . . . . .
H6 H 0.106094 0.501362 0.701453 0.019 Uiso 1 1 calc R . . . .
C7 C 0.3063(3) 0.4701(3) 0.69833(13) 0.0105(6) Uani 1 1 d . . . . .
C8 C 0.3214(3) 0.4314(3) 0.64766(13) 0.0122(7) Uani 1 1 d . . . . .
C9 C 0.4433(3) 0.3951(3) 0.63584(12) 0.0108(6) Uani 1 1 d . . . . .
C10 C 0.5028(4) 0.3420(3) 0.59237(14) 0.0150(7) Uani 1 1 d . . . . .
H10 H 0.463594 0.316770 0.559863 0.018 Uiso 1 1 calc R . . . .
C11 C 0.6305(3) 0.3369(3) 0.60978(12) 0.0115(7) Uani 1 1 d . . . . .
C12 C 0.7323(4) 0.2831(3) 0.57794(14) 0.0147(7) Uani 1 1 d . . . . .
C13 C 0.8693(4) 0.2986(3) 0.57795(14) 0.0170(7) Uani 1 1 d . . . . .
H13 H 0.921481 0.352538 0.603005 0.020 Uiso 1 1 calc R . . . .
C14 C 0.9253(4) 0.2267(4) 0.53723(15) 0.0194(8) Uani 1 1 d . . . . .
H14 H 1.018344 0.226996 0.531953 0.023 Uiso 1 1 calc R . . . .
C15 C 0.8304(4) 0.1574(4) 0.50664(15) 0.0199(8) Uani 1 1 d . . . . .
C16 C 0.6006(3) 0.0927(3) 0.64842(13) 0.0125(7) Uani 1 1 d . . . . .
C17 C 0.7375(4) 0.0915(3) 0.63973(14) 0.0154(7) Uani 1 1 d . . . . .
H17 H 0.796958 0.154067 0.657311 0.018 Uiso 1 1 calc R . . . .
C18 C 0.7868(4) 0.0002(4) 0.60586(15) 0.0191(8) Uani 1 1 d . . . . .
H18 H 0.879982 -0.000492 0.600826 0.023 Uiso 1 1 calc R . . . .
C19 C 0.7002(4) -0.0909(3) 0.57911(15) 0.0195(8) Uani 1 1 d . . . . .
H19 H 0.733455 -0.152813 0.555310 0.023 Uiso 1 1 calc R . . . .
C20 C 0.5642(4) -0.0903(4) 0.58762(15) 0.0203(8) Uani 1 1 d . . . . .
H20 H 0.504992 -0.152305 0.569466 0.024 Uiso 1 1 calc R . . . .
C21 C 0.5141(4) -0.0005(3) 0.62219(15) 0.0185(8) Uani 1 1 d . . . . .
H21 H 0.421498 -0.002082 0.628107 0.022 Uiso 1 1 calc R . . . .
C22 C 0.6265(3) 0.1610(3) 0.75018(13) 0.0130(7) Uani 1 1 d . . . . .
C23 C 0.5672(4) 0.0615(3) 0.76449(15) 0.0189(8) Uani 1 1 d . . . . .
H23 H 0.486391 0.024450 0.747786 0.023 Uiso 1 1 calc R . . . .
C24 C 0.6263(4) 0.0174(4) 0.80290(16) 0.0232(8) Uani 1 1 d . . . . .
H24 H 0.584140 -0.048294 0.812952 0.028 Uiso 1 1 calc R . . . .
C25 C 0.7462(4) 0.0681(4) 0.82686(15) 0.0240(9) Uani 1 1 d . . . . .
H25 H 0.785172 0.038215 0.853536 0.029 Uiso 1 1 calc R . . . .
C26 C 0.8090(4) 0.1631(4) 0.81155(14) 0.0191(8) Uani 1 1 d . . . . .
H26 H 0.893041 0.195879 0.826887 0.023 Uiso 1 1 calc R . . . .
C27 C 0.7491(4) 0.2101(3) 0.77389(13) 0.0149(7) Uani 1 1 d . . . . .
H27 H 0.791691 0.276050 0.764134 0.018 Uiso 1 1 calc R . . . .
C28 C 0.3706(3) 0.1917(3) 0.70270(14) 0.0140(7) Uani 1 1 d . . . . .
C29 C 0.3184(4) 0.2055(3) 0.74876(15) 0.0179(8) Uani 1 1 d . . . . .
H29 H 0.377731 0.219338 0.777405 0.021 Uiso 1 1 calc R . . . .
C30 C 0.1815(4) 0.1992(4) 0.75332(15) 0.0212(8) Uani 1 1 d . . . . .
H30 H 0.148097 0.206899 0.784990 0.025 Uiso 1 1 calc R . . . .
C31 C 0.0925(4) 0.1818(4) 0.71232(17) 0.0215(8) Uani 1 1 d . . . . .
H31 H -0.001437 0.177765 0.715686 0.026 Uiso 1 1 calc R . . . .
C32 C 0.1425(4) 0.1703(3) 0.66610(15) 0.0192(8) Uani 1 1 d . . . . .
H32 H 0.082359 0.159602 0.637750 0.023 Uiso 1 1 calc R . . . .
C33 C 0.2804(4) 0.1744(3) 0.66114(15) 0.0160(7) Uani 1 1 d . . . . .
H33 H 0.313616 0.165409 0.629395 0.019 Uiso 1 1 calc R . . . .
C34 C 0.7193(4) 0.6045(3) 0.61194(13) 0.0134(7) Uani 1 1 d . . . . .
C35 C 0.8579(4) 0.6257(3) 0.61192(14) 0.0157(7) Uani 1 1 d . . . . .
H35 H 0.909643 0.647468 0.642323 0.019 Uiso 1 1 calc R . . . .
C36 C 0.9212(4) 0.6154(4) 0.56830(15) 0.0198(8) Uani 1 1 d . . . . .
H36 H 1.015162 0.631782 0.569005 0.024 Uiso 1 1 calc R . . . .
C37 C 0.8470(4) 0.5813(4) 0.52366(14) 0.0214(8) Uani 1 1 d . . . . .
H37 H 0.890087 0.573402 0.493723 0.026 Uiso 1 1 calc R . . . .
C38 C 0.7094(4) 0.5587(4) 0.52299(14) 0.0216(8) Uani 1 1 d . . . . .
H38 H 0.658467 0.535422 0.492480 0.026 Uiso 1 1 calc R . . . .
C39 C 0.6461(4) 0.5698(3) 0.56651(14) 0.0165(7) Uani 1 1 d . . . . .
H39 H 0.552021 0.553802 0.565562 0.020 Uiso 1 1 calc R . . . .
C40 C 0.4942(4) 0.6934(3) 0.67533(14) 0.0151(7) Uani 1 1 d . . . . .
C41 C 0.4041(4) 0.7004(4) 0.63615(16) 0.0225(8) Uani 1 1 d . . . . .
H41 H 0.423513 0.664079 0.603654 0.027 Uiso 1 1 calc R . . . .
C42 C 0.2852(4) 0.7606(4) 0.64420(19) 0.0293(10) Uani 1 1 d . . . . .
H42 H 0.225305 0.765828 0.617088 0.035 Uiso 1 1 calc R . . . .
C43 C 0.2544(4) 0.8123(4) 0.6912(2) 0.0303(10) Uani 1 1 d . . . . .
H43 H 0.174073 0.853610 0.696431 0.036 Uiso 1 1 calc R . . . .
C44 C 0.3412(4) 0.8035(4) 0.73050(18) 0.0268(9) Uani 1 1 d . . . . .
H44 H 0.319125 0.837178 0.762970 0.032 Uiso 1 1 calc R . . . .
C45 C 0.4605(4) 0.7459(3) 0.72300(15) 0.0186(8) Uani 1 1 d . . . . .
H45 H 0.520060 0.741864 0.750363 0.022 Uiso 1 1 calc R . . . .
C46 C 0.7658(3) 0.7191(3) 0.71048(13) 0.0117(7) Uani 1 1 d . . . . .
C47 C 0.8587(4) 0.6911(3) 0.74491(14) 0.0153(7) Uani 1 1 d . . . . .
H47 H 0.857333 0.613145 0.751675 0.018 Uiso 1 1 calc R . . . .
C48 C 0.9548(4) 0.7787(3) 0.76978(14) 0.0169(7) Uani 1 1 d . . . . .
H48 H 1.016954 0.760223 0.793920 0.020 Uiso 1 1 calc R . . . .
C49 C 0.9591(4) 0.8910(3) 0.75920(14) 0.0174(7) Uani 1 1 d . . . . .
H49 H 1.024419 0.949753 0.775778 0.021 Uiso 1 1 calc R . . . .
C50 C 0.8672(4) 0.9178(3) 0.72415(15) 0.0186(8) Uani 1 1 d . . . . .
H50 H 0.870964 0.994878 0.716518 0.022 Uiso 1 1 calc R . . . .
C51 C 0.7704(4) 0.8335(3) 0.70026(14) 0.0162(7) Uani 1 1 d . . . . .
H51 H 0.706912 0.853386 0.676884 0.019 Uiso 1 1 calc R . . . .
C52 C 0.5781(4) 0.7014(3) 0.88844(13) 0.0148(7) Uani 1 1 d . . . . .
C53 C 0.4898(4) 0.7698(4) 0.86743(14) 0.0177(7) Uani 1 1 d . . . . .
H53 H 0.444478 0.737498 0.836412 0.021 Uiso 1 1 calc R . . . .
C54 C 0.4669(4) 0.8854(4) 0.89136(15) 0.0213(8) Uani 1 1 d . . . . .
H54 H 0.405301 0.931673 0.877006 0.026 Uiso 1 1 calc R . . . .
C55 C 0.5347(4) 0.9331(4) 0.93648(16) 0.0247(9) Uani 1 1 d . . . . .
H55 H 0.519868 1.012494 0.952631 0.030 Uiso 1 1 calc R . . . .
C56 C 0.6238(4) 0.8660(4) 0.95818(15) 0.0236(8) Uani 1 1 d . . . . .
H56 H 0.669476 0.899161 0.989038 0.028 Uiso 1 1 calc R . . . .
C57 C 0.6458(4) 0.7496(4) 0.93441(14) 0.0191(8) Uani 1 1 d . . . . .
H57 H 0.706222 0.702879 0.949089 0.023 Uiso 1 1 calc R . . . .
C58 C 0.5117(3) 0.4532(3) 0.89090(13) 0.0142(7) Uani 1 1 d . . . . .
C59 C 0.4991(4) 0.3310(4) 0.86990(14) 0.0185(8) Uani 1 1 d . . . . .
H59 H 0.547219 0.299217 0.842124 0.022 Uiso 1 1 calc R . . . .
C60 C 0.4158(4) 0.2563(4) 0.88984(15) 0.0223(8) Uani 1 1 d . . . . .
H60 H 0.407152 0.173393 0.875698 0.027 Uiso 1 1 calc R . . . .
C61 C 0.3453(4) 0.3029(4) 0.93047(15) 0.0223(8) Uani 1 1 d . . . . .
H61 H 0.287226 0.251946 0.943639 0.027 Uiso 1 1 calc R . . . .
C62 C 0.3596(4) 0.4236(4) 0.95186(15) 0.0222(8) Uani 1 1 d . . . . .
H62 H 0.312887 0.454563 0.980096 0.027 Uiso 1 1 calc R . . . .
C63 C 0.4419(4) 0.4992(4) 0.93215(14) 0.0182(8) Uani 1 1 d . . . . .
H63 H 0.450773 0.581912 0.946641 0.022 Uiso 1 1 calc R . . . .
C64 C 0.7861(3) 0.5336(4) 0.87142(13) 0.0148(7) Uani 1 1 d . . . . .
C65 C 0.8357(4) 0.4324(4) 0.88515(14) 0.0185(8) Uani 1 1 d . . . . .
H65 H 0.775793 0.370449 0.890050 0.022 Uiso 1 1 calc R . . . .
C66 C 0.9734(4) 0.4227(4) 0.89164(16) 0.0249(9) Uani 1 1 d . . . . .
H66 H 1.008183 0.352629 0.899831 0.030 Uiso 1 1 calc R . . . .
C67 C 1.0601(4) 0.5156(5) 0.88613(15) 0.0266(9) Uani 1 1 d . . . . .
H67 H 1.154106 0.508963 0.891026 0.032 Uiso 1 1 calc R . . . .
C68 C 1.0112(4) 0.6177(4) 0.87360(14) 0.0221(8) Uani 1 1 d . . . . .
H68 H 1.071558 0.681108 0.870478 0.026 Uiso 1 1 calc R . . . .
C69 C 0.8740(4) 0.6275(4) 0.86559(13) 0.0174(7) Uani 1 1 d . . . . .
H69 H 0.839919 0.696622 0.856309 0.021 Uiso 1 1 calc R . . . .
Cl1S Cl 1.03367(12) 0.32163(12) 1.00050(4) 0.0373(3) Uani 1 1 d D U . . .
Cl2S Cl 0.69843(19) 0.24827(17) 0.97388(11) 0.0342(4) Uani 0.761(7) 1 d D U P A 1
Cl3 Cl 0.7145(7) 0.2443(7) 0.9929(3) 0.0387(8) Uani 0.239(7) 1 d D U P A 2
C1S C 0.9532(5) 0.1809(5) 1.0030(2) 0.0392(6) Uani 1 1 d D U . . .
H1SA H 0.953408 0.126539 0.970402 0.047 Uiso 0.761(7) 1 calc R . P A 1
H1SB H 1.003868 0.144153 1.027129 0.047 Uiso 0.761(7) 1 calc R . P A 1
H1SC H 1.019340 0.117988 0.997293 0.047 Uiso 0.239(7) 1 calc R . P A 2
H1SD H 0.920827 0.184813 1.036135 0.047 Uiso 0.239(7) 1 calc R . P A 2
C2SA C 0.8397(15) 0.1487(18) 0.9663(6) 0.0383(6) Uani 0.239(7) 1 d D U P A 2
H2SC H 0.810712 0.063582 0.962106 0.046 Uiso 0.239(7) 1 calc R . P A 2
H2SD H 0.862214 0.165041 0.934088 0.046 Uiso 0.239(7) 1 calc R . P A 2
C2SB C 0.8034(7) 0.1970(7) 1.0180(2) 0.0387(6) Uani 0.761(7) 1 d D U P A 1
H2SA H 0.803723 0.254632 1.049824 0.046 Uiso 0.761(7) 1 calc R . P A 1
H2SB H 0.765525 0.119623 1.022815 0.046 Uiso 0.761(7) 1 calc R . P A 1
F1 F 1.2031(3) 1.0345(3) 0.93076(10) 0.0368(6) Uani 1 1 d D U . . .
F2 F 1.1733(6) 0.9208(7) 0.8530(2) 0.0466(8) Uani 0.513(6) 1 d D U P B 1
F2A F 1.1985(6) 0.9910(7) 0.8473(2) 0.0442(8) Uani 0.487(6) 1 d D U P B 2
F3 F 0.9922(7) 0.9523(7) 0.8996(3) 0.0430(9) Uani 0.513(6) 1 d D U P B 1
F3A F 1.0319(8) 0.9157(7) 0.8889(3) 0.0459(9) Uani 0.487(6) 1 d D U P B 2
F4 F 1.0838(8) 1.1023(7) 0.8703(3) 0.0439(9) Uani 0.513(6) 1 d D U P B 1
F4A F 1.0508(8) 1.1127(7) 0.8861(3) 0.0436(10) Uani 0.487(6) 1 d D U P B 2
B02E B 1.1176(5) 1.0060(5) 0.8884(2) 0.0417(6) Uani 1 1 d D U . . .

loop_
_atom_site_aniso_label
_atom_site_aniso_U_11
_atom_site_aniso_U_22
_atom_site_aniso_U_33
_atom_site_aniso_U_23
_atom_site_aniso_U_13
_atom_site_aniso_U_12
Os1 0.00362(8) 0.00933(9) 0.01134(9) 0.00144(6) 0.00057(5) -0.00119(5)
Br1 0.0240(2) 0.0356(3) 0.0219(2) -0.00931(18) 0.00377(17) 0.00725(18)
Cl1 0.0084(4) 0.0291(5) 0.0167(4) 0.0033(3) -0.0039(3) -0.0003(3)
Cl2 0.0047(3) 0.0154(4) 0.0170(4) 0.0011(3) 0.0014(3) -0.0005(3)
S1 0.0115(4) 0.0216(5) 0.0162(4) -0.0030(3) 0.0006(3) 0.0004(3)
P1 0.0057(4) 0.0103(4) 0.0148(4) 0.0022(3) 0.0003(3) -0.0020(3)
P2 0.0060(4) 0.0103(4) 0.0132(4) 0.0020(3) -0.0003(3) -0.0020(3)
P3 0.0082(4) 0.0151(4) 0.0108(4) 0.0007(3) 0.0003(3) -0.0003(3)
N1 0.0039(12) 0.0124(14) 0.0088(13) 0.0008(11) 0.0030(10) 0.0009(10)
C1 0.0077(15) 0.0115(16) 0.0129(16) 0.0035(13) -0.0020(12) -0.0026(12)
C2 0.0121(16) 0.0131(17) 0.0118(16) -0.0009(13) -0.0001(13) -0.0018(13)
C3 0.0088(16) 0.0095(16) 0.0162(17) 0.0012(13) 0.0012(13) -0.0021(12)
C4 0.0144(17) 0.0176(18) 0.0137(17) 0.0014(14) 0.0045(14) 0.0006(14)
C5 0.0100(16) 0.0184(19) 0.0215(19) 0.0005(15) 0.0051(14) -0.0007(14)
C6 0.0119(17) 0.0155(18) 0.0195(18) 0.0039(14) -0.0018(14) -0.0009(14)
C7 0.0037(14) 0.0112(16) 0.0164(17) 0.0028(13) 0.0004(12) -0.0015(12)
C8 0.0051(15) 0.0159(17) 0.0145(17) 0.0026(14) -0.0032(12) -0.0036(13)
C9 0.0102(16) 0.0104(16) 0.0104(16) 0.0014(13) -0.0050(12) -0.0034(13)
C10 0.0121(16) 0.0137(17) 0.0182(18) 0.0012(14) 0.0010(14) -0.0028(13)
C11 0.0110(16) 0.0160(17) 0.0060(15) -0.0010(13) 0.0028(12) -0.0023(13)
C12 0.0140(17) 0.0142(17) 0.0163(17) 0.0035(14) 0.0016(14) 0.0009(14)
C13 0.0142(17) 0.0196(19) 0.0161(18) 0.0013(15) 0.0030(14) -0.0009(14)
C14 0.0145(17) 0.022(2) 0.0219(19) 0.0035(16) 0.0063(15) 0.0024(15)
C15 0.0160(18) 0.021(2) 0.0219(19) 0.0013(16) 0.0045(15) 0.0051(15)
C16 0.0108(16) 0.0113(16) 0.0157(17) 0.0032(13) 0.0020(13) -0.0001(13)
C17 0.0136(17) 0.0111(17) 0.0206(18) 0.0019(14) 0.0009(14) -0.0015(13)
C18 0.0164(18) 0.0195(19) 0.0218(19) 0.0034(15) 0.0064(15) 0.0027(15)
C19 0.027(2) 0.0124(17) 0.0200(19) 0.0027(15) 0.0050(16) 0.0037(15)
C20 0.0206(19) 0.0151(18) 0.022(2) -0.0009(15) -0.0027(15) -0.0028(15)
C21 0.0128(17) 0.0145(18) 0.026(2) 0.0015(15) -0.0020(15) -0.0031(14)
C22 0.0110(16) 0.0136(17) 0.0154(17) 0.0044(14) 0.0033(13) 0.0013(13)
C23 0.0134(17) 0.0162(18) 0.027(2) 0.0039(16) 0.0046(15) 0.0008(14)
C24 0.025(2) 0.022(2) 0.027(2) 0.0134(17) 0.0078(17) 0.0046(16)
C25 0.028(2) 0.026(2) 0.0193(19) 0.0076(16) 0.0038(16) 0.0115(17)
C26 0.0156(18) 0.0214(19) 0.0182(18) -0.0006(15) -0.0016(14) 0.0048(15)
C27 0.0136(17) 0.0142(17) 0.0164(17) 0.0019(14) 0.0011(14) 0.0029(14)
C28 0.0106(16) 0.0103(16) 0.0215(18) 0.0040(14) 0.0018(14) -0.0015(13)
C29 0.0145(18) 0.0179(19) 0.0213(19) 0.0041(15) 0.0021(14) -0.0007(14)
C30 0.0175(19) 0.021(2) 0.026(2) 0.0049(16) 0.0091(16) 0.0005(15)
C31 0.0060(16) 0.0179(19) 0.041(2) 0.0060(17) 0.0041(15) -0.0026(14)
C32 0.0129(17) 0.0138(18) 0.029(2) 0.0026(15) -0.0033(15) -0.0038(14)
C33 0.0113(17) 0.0124(17) 0.0244(19) 0.0047(15) 0.0011(14) -0.0011(13)
C34 0.0128(16) 0.0100(16) 0.0173(18) 0.0029(13) 0.0007(14) -0.0019(13)
C35 0.0120(17) 0.0168(18) 0.0176(18) 0.0030(14) -0.0007(14) -0.0009(14)
C36 0.0170(18) 0.021(2) 0.022(2) 0.0059(16) 0.0057(15) -0.0001(15)
C37 0.025(2) 0.026(2) 0.0145(18) 0.0050(15) 0.0061(15) 0.0016(16)
C38 0.028(2) 0.021(2) 0.0146(18) 0.0035(15) -0.0034(15) -0.0024(16)
C39 0.0147(17) 0.0188(18) 0.0163(18) 0.0061(15) -0.0022(14) -0.0028(14)
C40 0.0104(16) 0.0096(16) 0.0259(19) 0.0046(14) 0.0030(14) -0.0015(13)
C41 0.0145(18) 0.024(2) 0.031(2) 0.0098(17) -0.0020(16) -0.0004(15)
C42 0.0154(19) 0.026(2) 0.049(3) 0.016(2) -0.0049(18) -0.0004(17)
C43 0.0128(19) 0.023(2) 0.059(3) 0.015(2) 0.0117(19) 0.0049(16)
C44 0.0179(19) 0.019(2) 0.044(3) 0.0039(18) 0.0138(18) 0.0011(16)
C45 0.0154(18) 0.0148(18) 0.026(2) 0.0028(15) 0.0052(15) -0.0002(14)
C46 0.0071(15) 0.0132(17) 0.0136(16) 0.0002(13) 0.0021(12) -0.0039(13)
C47 0.0145(17) 0.0148(17) 0.0169(18) 0.0050(14) -0.0011(14) -0.0027(14)
C48 0.0136(17) 0.0193(19) 0.0164(18) 0.0019(15) -0.0033(14) -0.0022(14)
C49 0.0135(17) 0.0150(18) 0.0204(19) -0.0029(15) 0.0008(14) -0.0059(14)
C50 0.0163(18) 0.0122(17) 0.027(2) 0.0029(15) 0.0026(15) -0.0018(14)
C51 0.0105(16) 0.0152(18) 0.0231(19) 0.0048(15) 0.0004(14) 0.0003(14)
C52 0.0132(16) 0.0139(17) 0.0161(17) 0.0000(14) 0.0047(14) -0.0018(14)
C53 0.0128(17) 0.0205(19) 0.0187(18) 0.0022(15) 0.0002(14) -0.0031(14)
C54 0.0212(19) 0.020(2) 0.024(2) 0.0051(16) 0.0058(16) 0.0035(15)
C55 0.028(2) 0.0163(19) 0.028(2) -0.0026(16) 0.0110(17) -0.0019(16)
C56 0.026(2) 0.025(2) 0.0161(19) -0.0034(16) -0.0003(16) -0.0034(17)
C57 0.0167(18) 0.023(2) 0.0150(18) -0.0003(15) -0.0024(14) 0.0002(15)
C58 0.0093(16) 0.0169(18) 0.0156(17) 0.0027(14) -0.0014(13) -0.0017(13)
C59 0.0167(18) 0.0200(19) 0.0182(18) 0.0024(15) 0.0026(14) 0.0004(15)
C60 0.024(2) 0.019(2) 0.024(2) 0.0049(16) 0.0005(16) -0.0054(16)
C61 0.0195(19) 0.028(2) 0.0203(19) 0.0094(17) 0.0014(15) -0.0040(16)
C62 0.0152(18) 0.032(2) 0.0206(19) 0.0071(17) 0.0044(15) -0.0007(16)
C63 0.0156(18) 0.022(2) 0.0164(18) 0.0036(15) 0.0003(14) 0.0009(15)
C64 0.0098(16) 0.0243(19) 0.0096(16) 0.0021(14) 0.0001(13) 0.0002(14)
C65 0.0148(18) 0.025(2) 0.0150(17) 0.0027(15) -0.0008(14) 0.0000(15)
C66 0.0174(19) 0.036(2) 0.023(2) 0.0084(18) -0.0001(16) 0.0075(17)
C67 0.0119(18) 0.050(3) 0.019(2) 0.0099(19) 0.0004(15) 0.0048(18)
C68 0.0118(17) 0.038(2) 0.0165(18) 0.0060(17) 0.0011(14) -0.0052(16)
C69 0.0150(18) 0.024(2) 0.0115(17) 0.0006(14) 0.0008(13) -0.0006(15)
Cl1S 0.0314(5) 0.0568(7) 0.0242(5) 0.0100(5) 0.0022(4) -0.0030(5)
Cl2S 0.0311(7) 0.0412(7) 0.0312(11) 0.0107(8) -0.0015(7) -0.0008(6)
Cl3 0.0326(13) 0.0458(13) 0.0363(16) 0.0058(15) 0.0027(14) -0.0009(12)
C1S 0.0358(11) 0.0474(11) 0.0341(12) 0.0086(11) 0.0003(11) -0.0002(10)
C2SA 0.0345(11) 0.0460(11) 0.0342(13) 0.0085(11) 0.0005(11) -0.0005(10)
C2SB 0.0350(11) 0.0463(11) 0.0346(13) 0.0086(11) 0.0004(11) -0.0007(10)
F1 0.0364(13) 0.0404(14) 0.0291(12) -0.0001(11) -0.0116(10) 0.0078(11)
F2 0.0409(16) 0.0541(18) 0.0374(16) -0.0056(15) -0.0078(14) 0.0071(15)
F2A 0.0398(16) 0.0544(18) 0.0343(16) 0.0018(15) -0.0065(14) 0.0067(15)
F3 0.0386(19) 0.049(2) 0.0370(18) 0.0011(16) -0.0029(16) 0.0034(16)
F3A 0.0441(17) 0.0508(18) 0.0377(16) 0.0000(15) -0.0061(15) 0.0014(15)
F4 0.0417(17) 0.0526(17) 0.0351(17) 0.0054(16) -0.0073(14) 0.0066(15)
F4A 0.0415(19) 0.0516(18) 0.0342(19) 0.0025(17) -0.0076(16) 0.0114(16)
B02E 0.0386(14) 0.0490(14) 0.0335(13) 0.0014(12) -0.0074(11) 0.0066(12)

loop_
_atom_type_symbol
_atom_type_description
_atom_type_scat_dispersion_real
_atom_type_scat_dispersion_imag
_atom_type_scat_source
C C 0.0181 0.0091 'International Tables Vol C Tables 4.2.6.8 and 6.1.1.4'
H H 0.0000 0.0000 'International Tables Vol C Tables 4.2.6.8 and 6.1.1.4'
B B 0.0090 0.0039 'International Tables Vol C Tables 4.2.6.8 and 6.1.1.4'
Br Br -0.6763 1.2805 'International Tables Vol C Tables 4.2.6.8 and 6.1.1.4'
Cl Cl 0.3639 0.7018 'International Tables Vol C Tables 4.2.6.8 and 6.1.1.4'
F F 0.0727 0.0534 'International Tables Vol C Tables 4.2.6.8 and 6.1.1.4'
N N 0.0311 0.0180 'International Tables Vol C Tables 4.2.6.8 and 6.1.1.4'
Os Os -4.9801 6.2216 'International Tables Vol C Tables 4.2.6.8 and 6.1.1.4'
P P 0.2955 0.4335 'International Tables Vol C Tables 4.2.6.8 and 6.1.1.4'
S S 0.3331 0.5567 'International Tables Vol C Tables 4.2.6.8 and 6.1.1.4'

loop_
_geom_angle_atom_site_label_1
_geom_angle_atom_site_label_2
_geom_angle_atom_site_label_3
_geom_angle
_geom_angle_site_symmetry_1
_geom_angle_site_symmetry_3
_geom_angle_publ_flag
P1 Os1 Cl2 93.86(3) . . ?
P2 Os1 Cl2 87.86(3) . . ?
P2 Os1 P1 174.36(3) . . ?
N1 Os1 Cl2 149.93(8) . . ?
N1 Os1 P1 89.31(8) . . ?
N1 Os1 P2 91.89(8) . . ?
N1 Os1 C11 130.25(12) . . ?
C1 Os1 Cl2 77.92(10) . . ?
C1 Os1 P1 92.22(10) . . ?
C1 Os1 P2 93.39(9) . . ?
C1 Os1 N1 72.07(12) . . ?
C1 Os1 C11 157.58(13) . . ?
C9 Os1 Cl2 138.44(10) . . ?
C9 Os1 P1 88.23(10) . . ?
C9 Os1 P2 86.93(10) . . ?
C9 Os1 N1 71.48(12) . . ?
C9 Os1 C1 143.55(14) . . ?
C9 Os1 C11 58.85(13) . . ?
C11 Os1 Cl2 79.81(9) . . ?
C11 Os1 P1 86.65(9) . . ?
C11 Os1 P2 88.36(9) . . ?
C15 S1 C12 91.13(18) . . ?
C16 P1 Os1 116.52(12) . . ?
C22 P1 Os1 119.29(12) . . ?
C22 P1 C16 98.61(16) . . ?
C22 P1 C28 103.66(16) . . ?
C28 P1 Os1 110.00(12) . . ?
C28 P1 C16 107.30(17) . . ?
C34 P2 Os1 113.39(12) . . ?
C40 P2 Os1 110.42(11) . . ?
C40 P2 C34 110.37(17) . . ?
C40 P2 C46 100.40(17) . . ?
C46 P2 Os1 121.94(12) . . ?
C46 P2 C34 99.11(16) . . ?
C2 P3 C52 114.14(18) . . ?
C2 P3 C58 108.16(17) . . ?
C2 P3 C64 108.96(17) . . ?
C52 P3 C58 108.13(17) . . ?
C52 P3 C64 105.99(18) . . ?
C64 P3 C58 111.51(17) . . ?
C3 N1 Os1 120.8(2) . . ?
C3 N1 C7 118.7(3) . . ?
C7 N1 Os1 120.5(2) . . ?
Os1 C1 H1 119.0 . . ?
C2 C1 Os1 122.0(3) . . ?
C2 C1 H1 119.0 . . ?
C1 C2 P3 121.9(3) . . ?
C1 C2 C3 113.6(3) . . ?
C3 C2 P3 124.4(3) . . ?
N1 C3 C2 111.3(3) . . ?
N1 C3 C4 120.3(3) . . ?
C4 C3 C2 128.4(3) . . ?
C3 C4 H4 119.9 . . ?
C5 C4 C3 120.1(3) . . ?
C5 C4 H4 120.0 . . ?
C4 C5 H5 120.0 . . ?
C6 C5 C4 120.0(3) . . ?
C6 C5 H5 120.0 . . ?
C5 C6 H6 120.7 . . ?
C5 C6 C7 118.5(3) . . ?
C7 C6 H6 120.7 . . ?
N1 C7 C6 122.2(3) . . ?
N1 C7 C8 111.0(3) . . ?
C6 C7 C8 126.8(3) . . ?
C7 C8 Cl1 120.9(3) . . ?
C9 C8 Cl1 123.7(3) . . ?
C9 C8 C7 115.3(3) . . ?
C8 C9 Os1 121.4(3) . . ?
C8 C9 C10 136.1(3) . . ?
C10 C9 Os1 102.5(2) . . ?
C9 C10 H10 129.7 . . ?
C11 C10 C9 100.7(3) . . ?
C11 C10 H10 129.7 . . ?
C10 C11 Os1 98.0(2) . . ?
C10 C11 C12 121.3(3) . . ?
C12 C11 Os1 140.5(3) . . ?
C11 C12 S1 115.2(3) . . ?
C13 C12 S1 110.1(3) . . ?
C13 C12 C11 134.6(4) . . ?
C12 C13 H13 123.1 . . ?
C12 C13 C14 113.8(4) . . ?
C14 C13 H13 123.1 . . ?
C13 C14 H14 124.0 . . ?
C15 C14 C13 111.9(3) . . ?
C15 C14 H14 124.0 . . ?
S1 C15 Br1 119.6(2) . . ?
C14 C15 Br1 127.4(3) . . ?
C14 C15 S1 113.0(3) . . ?
C17 C16 P1 116.1(3) . . ?
C17 C16 C21 118.9(3) . . ?
C21 C16 P1 124.9(3) . . ?
C16 C17 H17 119.6 . . ?
C18 C17 C16 120.8(4) . . ?
C18 C17 H17 119.6 . . ?
C17 C18 H18 119.9 . . ?
C17 C18 C19 120.1(4) . . ?
C19 C18 H18 119.9 . . ?
C18 C19 H19 120.3 . . ?
C20 C19 C18 119.3(4) . . ?
C20 C19 H19 120.3 . . ?
C19 C20 H20 119.5 . . ?
C21 C20 C19 121.0(4) . . ?
C21 C20 H20 119.5 . . ?
C16 C21 H21 120.1 . . ?
C20 C21 C16 119.8(3) . . ?
C20 C21 H21 120.1 . . ?
C23 C22 P1 119.4(3) . . ?
C27 C22 P1 121.7(3) . . ?
C27 C22 C23 118.6(3) . . ?
C22 C23 H23 119.9 . . ?
C24 C23 C22 120.1(4) . . ?
C24 C23 H23 119.9 . . ?
C23 C24 H24 119.6 . . ?
C23 C24 C25 120.8(4) . . ?
C25 C24 H24 119.6 . . ?
C24 C25 H25 120.2 . . ?
C24 C25 C26 119.5(4) . . ?
C26 C25 H25 120.2 . . ?
C25 C26 H26 119.9 . . ?
C27 C26 C25 120.2(4) . . ?
C27 C26 H26 119.9 . . ?
C22 C27 H27 119.7 . . ?
C26 C27 C22 120.5(4) . . ?
C26 C27 H27 119.7 . . ?
C29 C28 P1 120.3(3) . . ?
C29 C28 C33 118.2(3) . . ?
C33 C28 P1 121.0(3) . . ?
C28 C29 H29 119.5 . . ?
C30 C29 C28 120.9(4) . . ?
C30 C29 H29 119.5 . . ?
C29 C30 H30 119.6 . . ?
C29 C30 C31 120.8(4) . . ?
C31 C30 H30 119.6 . . ?
C30 C31 H31 120.5 . . ?
C30 C31 C32 119.1(3) . . ?
C32 C31 H31 120.5 . . ?
C31 C32 H32 119.8 . . ?
C31 C32 C33 120.4(4) . . ?
C33 C32 H32 119.8 . . ?
C28 C33 H33 119.8 . . ?
C32 C33 C28 120.5(4) . . ?
C32 C33 H33 119.8 . . ?
C35 C34 P2 117.7(3) . . ?
C35 C34 C39 118.1(3) . . ?
C39 C34 P2 123.9(3) . . ?
C34 C35 H35 119.4 . . ?
C36 C35 C34 121.2(4) . . ?
C36 C35 H35 119.4 . . ?
C35 C36 H36 120.1 . . ?
C37 C36 C35 119.9(4) . . ?
C37 C36 H36 120.1 . . ?
C36 C37 H37 120.2 . . ?
C36 C37 C38 119.6(4) . . ?
C38 C37 H37 120.2 . . ?
C37 C38 H38 119.8 . . ?
C39 C38 C37 120.5(4) . . ?
C39 C38 H38 119.8 . . ?
C34 C39 H39 119.7 . . ?
C38 C39 C34 120.7(4) . . ?
C38 C39 H39 119.7 . . ?
C41 C40 P2 125.9(3) . . ?
C41 C40 C45 118.1(4) . . ?
C45 C40 P2 115.8(3) . . ?
C40 C41 H41 119.7 . . ?
C40 C41 C42 120.6(4) . . ?
C42 C41 H41 119.7 . . ?
C41 C42 H42 119.8 . . ?
C43 C42 C41 120.5(4) . . ?
C43 C42 H42 119.8 . . ?
C42 C43 H43 120.2 . . ?
C42 C43 C44 119.5(4) . . ?
C44 C43 H43 120.2 . . ?
C43 C44 H44 119.7 . . ?
C43 C44 C45 120.6(4) . . ?
C45 C44 H44 119.7 . . ?
C40 C45 H45 119.7 . . ?
C44 C45 C40 120.7(4) . . ?
C44 C45 H45 119.7 . . ?
C47 C46 P2 123.7(3) . . ?
C47 C46 C51 119.5(3) . . ?
C51 C46 P2 116.4(3) . . ?
C46 C47 H47 120.1 . . ?
C46 C47 C48 119.8(3) . . ?
C48 C47 H47 120.1 . . ?
C47 C48 H48 119.9 . . ?
C49 C48 C47 120.2(3) . . ?
C49 C48 H48 119.9 . . ?
C48 C49 H49 120.2 . . ?
C48 C49 C50 119.7(3) . . ?
C50 C49 H49 120.2 . . ?
C49 C50 H50 119.6 . . ?
C51 C50 C49 120.7(4) . . ?
C51 C50 H50 119.6 . . ?
C46 C51 H51 120.0 . . ?
C50 C51 C46 120.1(3) . . ?
C50 C51 H51 120.0 . . ?
C53 C52 P3 123.3(3) . . ?
C53 C52 C57 119.8(4) . . ?
C57 C52 P3 117.0(3) . . ?
C52 C53 H53 119.8 . . ?
C52 C53 C54 120.4(4) . . ?
C54 C53 H53 119.8 . . ?
C53 C54 H54 120.2 . . ?
C53 C54 C55 119.7(4) . . ?
C55 C54 H54 120.2 . . ?
C54 C55 H55 119.6 . . ?
C56 C55 C54 120.8(4) . . ?
C56 C55 H55 119.6 . . ?
C55 C56 H56 120.2 . . ?
C55 C56 C57 119.6(4) . . ?
C57 C56 H56 120.2 . . ?
C52 C57 H57 120.1 . . ?
C56 C57 C52 119.8(4) . . ?
C56 C57 H57 120.1 . . ?
C59 C58 P3 118.6(3) . . ?
C63 C58 P3 121.4(3) . . ?
C63 C58 C59 119.9(3) . . ?
C58 C59 H59 120.1 . . ?
C60 C59 C58 119.8(4) . . ?
C60 C59 H59 120.1 . . ?
C59 C60 H60 120.0 . . ?
C61 C60 C59 120.0(4) . . ?
C61 C60 H60 120.0 . . ?
C60 C61 H61 119.9 . . ?
C62 C61 C60 120.2(4) . . ?
C62 C61 H61 119.9 . . ?
C61 C62 H62 119.9 . . ?
C61 C62 C63 120.3(4) . . ?
C63 C62 H62 119.9 . . ?
C58 C63 H63 120.1 . . ?
C62 C63 C58 119.7(4) . . ?
C62 C63 H63 120.1 . . ?
C65 C64 P3 121.5(3) . . ?
C65 C64 C69 120.6(3) . . ?
C69 C64 P3 117.9(3) . . ?
C64 C65 H65 120.2 . . ?
C66 C65 C64 119.5(4) . . ?
C66 C65 H65 120.2 . . ?
C65 C66 H66 120.1 . . ?
C67 C66 C65 119.9(4) . . ?
C67 C66 H66 120.1 . . ?
C66 C67 H67 119.6 . . ?
C68 C67 C66 120.8(4) . . ?
C68 C67 H67 119.6 . . ?
C67 C68 H68 120.0 . . ?
C67 C68 C69 120.1(4) . . ?
C69 C68 H68 120.0 . . ?
C64 C69 H69 120.5 . . ?
C68 C69 C64 119.1(4) . . ?
C68 C69 H69 120.5 . . ?
Cl1S C1S H1SA 109.4 . . ?
Cl1S C1S H1SB 109.4 . . ?
Cl1S C1S H1SC 109.2 . . ?
Cl1S C1S H1SD 109.2 . . ?
H1SA C1S H1SB 108.0 . . ?
H1SC C1S H1SD 107.9 . . ?
C2SA C1S Cl1S 112.1(10) . . ?
C2SA C1S H1SC 109.2 . . ?
C2SA C1S H1SD 109.2 . . ?
C2SB C1S Cl1S 111.0(4) . . ?
C2SB C1S H1SA 109.4 . . ?
C2SB C1S H1SB 109.4 . . ?
Cl3 C2SA H2SC 111.4 . . ?
Cl3 C2SA H2SD 111.4 . . ?
C1S C2SA Cl3 102.0(9) . . ?
C1S C2SA H2SC 111.4 . . ?
C1S C2SA H2SD 111.4 . . ?
H2SC C2SA H2SD 109.2 . . ?
Cl2S C2SB H2SA 108.9 . . ?
Cl2S C2SB H2SB 108.9 . . ?
C1S C2SB Cl2S 113.3(4) . . ?
C1S C2SB H2SA 108.9 . . ?
C1S C2SB H2SB 108.9 . . ?
H2SA C2SB H2SB 107.7 . . ?
F1 B02E F2 110.3(5) . . ?
F1 B02E F2A 107.7(5) . . ?
F1 B02E F3 109.5(5) . . ?
F1 B02E F4A 105.2(5) . . ?
F2 B02E F3 106.5(6) . . ?
F3A B02E F1 112.6(5) . . ?
F3A B02E F2A 115.3(6) . . ?
F3A B02E F4A 111.8(6) . . ?
F4 B02E F1 113.2(5) . . ?
F4 B02E F2 111.1(6) . . ?
F4 B02E F3 105.9(6) . . ?
F4A B02E F2A 103.4(6) . . ?

loop_
_geom_bond_atom_site_label_1
_geom_bond_atom_site_label_2
_geom_bond_distance
_geom_bond_site_symmetry_2
_geom_bond_publ_flag
Os1 Cl2 2.4345(8) . ?
Os1 P1 2.4162(9) . ?
Os1 P2 2.4029(9) . ?
Os1 N1 2.147(3) . ?
Os1 C1 2.090(3) . ?
Os1 C9 2.087(3) . ?
Os1 C11 2.231(3) . ?
Br1 C15 1.874(4) . ?
Cl1 C8 1.741(3) . ?
S1 C12 1.750(4) . ?
S1 C15 1.719(4) . ?
P1 C16 1.836(4) . ?
P1 C22 1.828(4) . ?
P1 C28 1.834(4) . ?
P2 C34 1.839(4) . ?
P2 C40 1.835(4) . ?
P2 C46 1.835(4) . ?
P3 C2 1.782(4) . ?
P3 C52 1.797(4) . ?
P3 C58 1.803(4) . ?
P3 C64 1.801(4) . ?
N1 C3 1.367(5) . ?
N1 C7 1.368(4) . ?
C1 H1 0.9500 . ?
C1 C2 1.359(5) . ?
C2 C3 1.451(5) . ?
C3 C4 1.392(5) . ?
C4 H4 0.9500 . ?
C4 C5 1.386(5) . ?
C5 H5 0.9500 . ?
C5 C6 1.368(5) . ?
C6 H6 0.9500 . ?
C6 C7 1.394(5) . ?
C7 C8 1.409(5) . ?
C8 C9 1.338(5) . ?
C9 C10 1.414(5) . ?
C10 H10 0.9500 . ?
C10 C11 1.347(5) . ?
C11 C12 1.459(5) . ?
C12 C13 1.375(5) . ?
C13 H13 0.9500 . ?
C13 C14 1.415(5) . ?
C14 H14 0.9500 . ?
C14 C15 1.356(6) . ?
C16 C17 1.404(5) . ?
C16 C21 1.404(5) . ?
C17 H17 0.9500 . ?
C17 C18 1.383(5) . ?
C18 H18 0.9500 . ?
C18 C19 1.394(6) . ?
C19 H19 0.9500 . ?
C19 C20 1.393(6) . ?
C20 H20 0.9500 . ?
C20 C21 1.386(6) . ?
C21 H21 0.9500 . ?
C22 C23 1.407(5) . ?
C22 C27 1.402(5) . ?
C23 H23 0.9500 . ?
C23 C24 1.386(6) . ?
C24 H24 0.9500 . ?
C24 C25 1.387(6) . ?
C25 H25 0.9500 . ?
C25 C26 1.392(6) . ?
C26 H26 0.9500 . ?
C26 C27 1.390(5) . ?
C27 H27 0.9500 . ?
C28 C29 1.394(5) . ?
C28 C33 1.403(5) . ?
C29 H29 0.9500 . ?
C29 C30 1.383(5) . ?
C30 H30 0.9500 . ?
C30 C31 1.384(6) . ?
C31 H31 0.9500 . ?
C31 C32 1.392(6) . ?
C32 H32 0.9500 . ?
C32 C33 1.394(5) . ?
C33 H33 0.9500 . ?
C34 C35 1.399(5) . ?
C34 C39 1.402(5) . ?
C35 H35 0.9500 . ?
C35 C36 1.389(5) . ?
C36 H36 0.9500 . ?
C36 C37 1.388(6) . ?
C37 H37 0.9500 . ?
C37 C38 1.390(6) . ?
C38 H38 0.9500 . ?
C38 C39 1.385(6) . ?
C39 H39 0.9500 . ?
C40 C41 1.392(6) . ?
C40 C45 1.406(6) . ?
C41 H41 0.9500 . ?
C41 C42 1.401(6) . ?
C42 H42 0.9500 . ?
C42 C43 1.378(7) . ?
C43 H43 0.9500 . ?
C43 C44 1.382(7) . ?
C44 H44 0.9500 . ?
C44 C45 1.388(6) . ?
C45 H45 0.9500 . ?
C46 C47 1.389(5) . ?
C46 C51 1.398(5) . ?
C47 H47 0.9500 . ?
C47 C48 1.410(5) . ?
C48 H48 0.9500 . ?
C48 C49 1.378(6) . ?
C49 H49 0.9500 . ?
C49 C50 1.390(6) . ?
C50 H50 0.9500 . ?
C50 C51 1.384(5) . ?
C51 H51 0.9500 . ?
C52 C53 1.384(6) . ?
C52 C57 1.411(5) . ?
C53 H53 0.9500 . ?
C53 C54 1.388(6) . ?
C54 H54 0.9500 . ?
C54 C55 1.391(6) . ?
C55 H55 0.9500 . ?
C55 C56 1.388(6) . ?
C56 H56 0.9500 . ?
C56 C57 1.393(6) . ?
C57 H57 0.9500 . ?
C58 C59 1.402(5) . ?
C58 C63 1.398(5) . ?
C59 H59 0.9500 . ?
C59 C60 1.391(6) . ?
C60 H60 0.9500 . ?
C60 C61 1.390(6) . ?
C61 H61 0.9500 . ?
C61 C62 1.389(6) . ?
C62 H62 0.9500 . ?
C62 C63 1.390(6) . ?
C63 H63 0.9500 . ?
C64 C65 1.391(6) . ?
C64 C69 1.408(5) . ?
C65 H65 0.9500 . ?
C65 C66 1.391(6) . ?
C66 H66 0.9500 . ?
C66 C67 1.389(7) . ?
C67 H67 0.9500 . ?
C67 C68 1.385(7) . ?
C68 H68 0.9500 . ?
C68 C69 1.390(5) . ?
C69 H69 0.9500 . ?
Cl1S C1S 1.795(6) . ?
Cl2S C2SB 1.776(7) . ?
Cl3 C2SA 1.785(15) . ?
C1S H1SA 0.9900 . ?
C1S H1SB 0.9900 . ?
C1S H1SC 0.9900 . ?
C1S H1SD 0.9900 . ?
C1S C2SA 1.467(16) . ?
C1S C2SB 1.585(8) . ?
C2SA H2SC 0.9900 . ?
C2SA H2SD 0.9900 . ?
C2SB H2SA 0.9900 . ?
C2SB H2SB 0.9900 . ?
F1 B02E 1.392(6) . ?
F2 B02E 1.394(8) . ?
F2A B02E 1.426(8) . ?
F3 B02E 1.457(8) . ?
F3A B02E 1.325(8) . ?
F4 B02E 1.350(8) . ?
F4A B02E 1.424(8) . ?

loop_
_geom_torsion_atom_site_label_1
_geom_torsion_atom_site_label_2
_geom_torsion_atom_site_label_3
_geom_torsion_atom_site_label_4
_geom_torsion
_geom_torsion_site_symmetry_1
_geom_torsion_site_symmetry_2
_geom_torsion_site_symmetry_3
_geom_torsion_site_symmetry_4
_geom_torsion_publ_flag
Os1 P1 C16 C17 58.1(3) . . . . ?
Os1 P1 C16 C21 -126.6(3) . . . . ?
Os1 P1 C22 C23 160.0(2) . . . . ?
Os1 P1 C22 C27 -26.3(3) . . . . ?
Os1 P1 C28 C29 -95.3(3) . . . . ?
Os1 P1 C28 C33 77.5(3) . . . . ?
Os1 P2 C34 C35 -100.1(3) . . . . ?
Os1 P2 C34 C39 73.4(3) . . . . ?
Os1 P2 C40 C41 -94.5(3) . . . . ?
Os1 P2 C40 C45 79.3(3) . . . . ?
Os1 P2 C46 C47 14.8(4) . . . . ?
Os1 P2 C46 C51 -172.4(2) . . . . ?
Os1 N1 C3 C2 5.9(4) . . . . ?
Os1 N1 C3 C4 -174.0(3) . . . . ?
Os1 N1 C7 C6 176.6(3) . . . . ?
Os1 N1 C7 C8 -1.1(4) . . . . ?
Os1 C1 C2 P3 176.17(18) . . . . ?
Os1 C1 C2 C3 0.7(4) . . . . ?
Os1 C9 C10 C11 -1.4(3) . . . . ?
Os1 C11 C12 S1 149.6(3) . . . . ?
Os1 C11 C12 C13 -33.0(7) . . . . ?
Cl1 C8 C9 Os1 176.87(18) . . . . ?
Cl1 C8 C9 C10 -2.0(6) . . . . ?
S1 C12 C13 C14 -0.2(4) . . . . ?
P1 C16 C17 C18 175.6(3) . . . . ?
P1 C16 C21 C20 -176.5(3) . . . . ?
P1 C22 C23 C24 177.1(3) . . . . ?
P1 C22 C27 C26 -175.3(3) . . . . ?
P1 C28 C29 C30 174.6(3) . . . . ?
P1 C28 C33 C32 -173.4(3) . . . . ?
P2 C34 C35 C36 175.3(3) . . . . ?
P2 C34 C39 C38 -174.4(3) . . . . ?
P2 C40 C41 C42 175.1(3) . . . . ?
P2 C40 C45 C44 -174.7(3) . . . . ?
P2 C46 C47 C48 173.7(3) . . . . ?
P2 C46 C51 C50 -172.7(3) . . . . ?
P3 C2 C3 N1 -179.4(3) . . . . ?
P3 C2 C3 C4 0.5(6) . . . . ?
P3 C52 C53 C54 177.7(3) . . . . ?
P3 C52 C57 C56 -178.4(3) . . . . ?
P3 C58 C59 C60 -174.7(3) . . . . ?
P3 C58 C63 C62 174.9(3) . . . . ?
P3 C64 C65 C66 178.4(3) . . . . ?
P3 C64 C69 C68 179.7(3) . . . . ?
N1 C3 C4 C5 -3.1(5) . . . . ?
N1 C7 C8 Cl1 -178.9(2) . . . . ?
N1 C7 C8 C9 4.9(4) . . . . ?
C1 C2 C3 N1 -4.1(4) . . . . ?
C1 C2 C3 C4 175.8(4) . . . . ?
C2 P3 C52 C53 20.7(4) . . . . ?
C2 P3 C52 C57 -161.3(3) . . . . ?
C2 P3 C58 C59 44.1(3) . . . . ?
C2 P3 C58 C63 -131.3(3) . . . . ?
C2 P3 C64 C65 -98.5(3) . . . . ?
C2 P3 C64 C69 82.0(3) . . . . ?
C2 C3 C4 C5 177.0(4) . . . . ?
C3 N1 C7 C6 -1.8(5) . . . . ?
C3 N1 C7 C8 -179.5(3) . . . . ?
C3 C4 C5 C6 -0.9(6) . . . . ?
C4 C5 C6 C7 3.4(6) . . . . ?
C5 C6 C7 N1 -2.1(5) . . . . ?
C5 C6 C7 C8 175.2(4) . . . . ?
C6 C7 C8 Cl1 3.6(5) . . . . ?
C6 C7 C8 C9 -172.6(4) . . . . ?
C7 N1 C3 C2 -175.7(3) . . . . ?
C7 N1 C3 C4 4.4(5) . . . . ?
C7 C8 C9 Os1 -7.0(4) . . . . ?
C7 C8 C9 C10 174.1(4) . . . . ?
C8 C9 C10 C11 177.6(4) . . . . ?
C9 C10 C11 Os1 1.3(3) . . . . ?
C9 C10 C11 C12 177.6(3) . . . . ?
C10 C11 C12 S1 -24.6(5) . . . . ?
C10 C11 C12 C13 152.8(4) . . . . ?
C11 C12 C13 C14 -177.7(4) . . . . ?
C12 S1 C15 Br1 178.1(2) . . . . ?
C12 S1 C15 C14 -0.2(3) . . . . ?
C12 C13 C14 C15 0.0(5) . . . . ?
C13 C14 C15 Br1 -178.0(3) . . . . ?
C13 C14 C15 S1 0.1(5) . . . . ?
C15 S1 C12 C11 178.3(3) . . . . ?
C15 S1 C12 C13 0.2(3) . . . . ?
C16 P1 C22 C23 -73.0(3) . . . . ?
C16 P1 C22 C27 100.8(3) . . . . ?
C16 P1 C28 C29 137.0(3) . . . . ?
C16 P1 C28 C33 -50.2(3) . . . . ?
C16 C17 C18 C19 1.3(6) . . . . ?
C17 C16 C21 C20 -1.4(6) . . . . ?
C17 C18 C19 C20 -1.4(6) . . . . ?
C18 C19 C20 C21 0.1(6) . . . . ?
C19 C20 C21 C16 1.3(6) . . . . ?
C21 C16 C17 C18 0.1(6) . . . . ?
C22 P1 C16 C17 -70.8(3) . . . . ?
C22 P1 C16 C21 104.4(3) . . . . ?
C22 P1 C28 C29 33.3(3) . . . . ?
C22 P1 C28 C33 -153.9(3) . . . . ?
C22 C23 C24 C25 -1.8(6) . . . . ?
C23 C22 C27 C26 -1.5(5) . . . . ?
C23 C24 C25 C26 -1.1(6) . . . . ?
C24 C25 C26 C27 2.7(6) . . . . ?
C25 C26 C27 C22 -1.4(6) . . . . ?
C27 C22 C23 C24 3.1(6) . . . . ?
C28 P1 C16 C17 -178.1(3) . . . . ?
C28 P1 C16 C21 -2.9(4) . . . . ?
C28 P1 C22 C23 37.3(3) . . . . ?
C28 P1 C22 C27 -149.0(3) . . . . ?
C28 C29 C30 C31 -1.5(6) . . . . ?
C29 C28 C33 C32 -0.5(5) . . . . ?
C29 C30 C31 C32 0.2(6) . . . . ?
C30 C31 C32 C33 1.0(6) . . . . ?
C31 C32 C33 C28 -0.8(6) . . . . ?
C33 C28 C29 C30 1.6(6) . . . . ?
C34 P2 C40 C41 31.7(4) . . . . ?
C34 P2 C40 C45 -154.5(3) . . . . ?
C34 P2 C46 C47 -110.2(3) . . . . ?
C34 P2 C46 C51 62.6(3) . . . . ?
C34 C35 C36 C37 -1.3(6) . . . . ?
C35 C34 C39 C38 -0.9(6) . . . . ?
C35 C36 C37 C38 0.6(6) . . . . ?
C36 C37 C38 C39 -0.1(6) . . . . ?
C37 C38 C39 C34 0.3(6) . . . . ?
C39 C34 C35 C36 1.5(6) . . . . ?
C40 P2 C34 C35 135.4(3) . . . . ?
C40 P2 C34 C39 -51.1(4) . . . . ?
C40 P2 C46 C47 137.0(3) . . . . ?
C40 P2 C46 C51 -50.3(3) . . . . ?
C40 C41 C42 C43 -1.0(6) . . . . ?
C41 C40 C45 C44 -0.4(6) . . . . ?
C41 C42 C43 C44 -0.6(7) . . . . ?
C42 C43 C44 C45 1.7(6) . . . . ?
C43 C44 C45 C40 -1.2(6) . . . . ?
C45 C40 C41 C42 1.5(6) . . . . ?
C46 P2 C34 C35 30.7(3) . . . . ?
C46 P2 C34 C39 -155.9(3) . . . . ?
C46 P2 C40 C41 135.6(3) . . . . ?
C46 P2 C40 C45 -50.7(3) . . . . ?
C46 C47 C48 C49 -1.6(6) . . . . ?
C47 C46 C51 C50 0.3(5) . . . . ?
C47 C48 C49 C50 0.5(6) . . . . ?
C48 C49 C50 C51 0.9(6) . . . . ?
C49 C50 C51 C46 -1.4(6) . . . . ?
C51 C46 C47 C48 1.1(5) . . . . ?
C52 P3 C2 C1 119.8(3) . . . . ?
C52 P3 C2 C3 -65.3(3) . . . . ?
C52 P3 C58 C59 168.2(3) . . . . ?
C52 P3 C58 C63 -7.2(4) . . . . ?
C52 P3 C64 C65 138.3(3) . . . . ?
C52 P3 C64 C69 -41.3(3) . . . . ?
C52 C53 C54 C55 0.8(6) . . . . ?
C53 C52 C57 C56 -0.3(6) . . . . ?
C53 C54 C55 C56 -0.8(6) . . . . ?
C54 C55 C56 C57 0.2(6) . . . . ?
C55 C56 C57 C52 0.4(6) . . . . ?
C57 C52 C53 C54 -0.3(6) . . . . ?
C58 P3 C2 C1 -119.8(3) . . . . ?
C58 P3 C2 C3 55.1(3) . . . . ?
C58 P3 C52 C53 -99.7(3) . . . . ?
C58 P3 C52 C57 78.3(3) . . . . ?
C58 P3 C64 C65 20.9(4) . . . . ?
C58 P3 C64 C69 -158.7(3) . . . . ?
C58 C59 C60 C61 0.1(6) . . . . ?
C59 C58 C63 C62 -0.5(6) . . . . ?
C59 C60 C61 C62 -1.2(6) . . . . ?
C60 C61 C62 C63 1.5(6) . . . . ?
C61 C62 C63 C58 -0.7(6) . . . . ?
C63 C58 C59 C60 0.8(6) . . . . ?
C64 P3 C2 C1 1.6(4) . . . . ?
C64 P3 C2 C3 176.5(3) . . . . ?
C64 P3 C52 C53 140.6(3) . . . . ?
C64 P3 C52 C57 -41.4(3) . . . . ?
C64 P3 C58 C59 -75.7(3) . . . . ?
C64 P3 C58 C63 108.9(3) . . . . ?
C64 C65 C66 C67 2.3(6) . . . . ?
C65 C64 C69 C68 0.2(6) . . . . ?
C65 C66 C67 C68 -0.8(6) . . . . ?
C66 C67 C68 C69 -1.0(6) . . . . ?
C67 C68 C69 C64 1.3(6) . . . . ?
C69 C64 C65 C66 -2.0(6) . . . . ?
Cl1S C1S C2SA Cl3 -75.5(11) . . . . ?
Cl1S C1S C2SB Cl2S 65.1(5) . . . . ?
